data_2001149
loop_
_publ_author_name
'Fujita, T.'
'Ohba, S.'
'Nagamatsu, M.'
'Tokii, T.'
'Jury, C. F.'
'Steward, O. W.'
'Kato, M.'

_publ_section_title
;
 Dimeric copper(II) 2-methyl-2-phenylpropanoate adducts with water or
 2,6-lutidine and a monomeric copper(II) triphenylacetate adduct with
 2,6-lutidine
;
_journal_issue 12
_journal_name_full 'Acta Crystallographica Section C'
_journal_page_first 2095
_journal_page_last 2100
_journal_paper_doi 10.1107/S0108270193005359
_journal_volume 49
_journal_year 1993
_chemical_formula_sum 'C54 H48 Cu N2 O4'
_chemical_formula_weight 852.53
_space_group_IT_number 14
_space_group_name_Hall '-P 2yn'
_space_group_name_H-M_alt 'P 1 21/n 1'
_symmetry_cell_setting monoclinic
_symmetry_space_group_name_Hall '-P 2yn'
_symmetry_space_group_name_H-M 'P 1 21/n 1'
_atom_type_scat_source IntTabIV
_cell_angle_alpha 90.
_cell_angle_beta 97.98(2)
_cell_angle_gamma 90.
_cell_formula_units_Z 2
_cell_length_a 19.928(4)
_cell_length_b 10.982(2)
_cell_length_c 10.017(2)
_cell_measurement_reflns_used 24
_cell_measurement_temperature 300(2)
_cell_measurement_theta_max 15
_cell_measurement_theta_min 10
_cell_volume 2171.0(7)
_diffrn_measurement_device 'Rigaku AFC-5 four circle'
_diffrn_measurement_method \q-2\q
_diffrn_radiation_type MoK\a
_diffrn_radiation_wavelength 0.71073
_diffrn_reflns_av_R_equivalents 0.024
_diffrn_reflns_limit_h_max 25
_diffrn_reflns_limit_h_min -25
_diffrn_reflns_limit_k_max 14
_diffrn_reflns_limit_k_min 0
_diffrn_reflns_limit_l_max 13
_diffrn_reflns_limit_l_min 0
_diffrn_reflns_number 5268
_diffrn_reflns_theta_max 27.5
_diffrn_standards_decay_% 0.964-1.020
_diffrn_standards_interval_count 100
_diffrn_standards_number 5
_exptl_absorpt_coefficient_mu 0.55
_exptl_absorpt_correction_T_max 0.944
_exptl_absorpt_correction_T_min 0.894
_exptl_absorpt_correction_type integration
_exptl_crystal_colour Violet
_exptl_crystal_density_diffrn 1.30
_exptl_crystal_density_meas 1.29(2)
_exptl_crystal_description Needle
_exptl_crystal_size_max 0.50
_exptl_crystal_size_mid 0.18
_exptl_crystal_size_min 0.12
_refine_diff_density_max 0.32
_refine_diff_density_min -0.47
_refine_ls_extinction_method none
_refine_ls_goodness_of_fit_obs 1.61
_refine_ls_hydrogen_treatment noref
_refine_ls_number_parameters 281
_refine_ls_number_reflns 2228
_refine_ls_R_factor_obs 0.056
_refine_ls_shift/esd_max 0.23
_refine_ls_structure_factor_coef F
_refine_ls_weighting_details 'w = [\s^2^(|F~o~|)+(0.015|F~o~|)^2^]^-1^'
_refine_ls_weighting_scheme calc
_refine_ls_wR_factor_obs 0.054
_reflns_number_observed 2228
_reflns_number_total 4986
_reflns_observed_criterion |F~o~|>3\s(|F~o~|)
_cod_data_source_file as1036.cif
_cod_data_source_block as1036_structure_3_of_3
_cod_depositor_comments
;
The following automatic conversions were performed:

'_refine_ls_weighting_scheme' value ' w =
[\s^2^(|F~o~|)+(0.015|F~o~|)^2^]^-1^' was changed to 'calc'. New tag
'_refine_ls_weighting_details' was created. The value of the new tag
was set to 'w = [\s^2^(|F~o~|)+(0.015|F~o~|)^2^]^-1^'.

Automatic conversion script
Id: cif_fix_values 3143 2015-03-26 13:38:13Z robertas 
;
_cod_original_formula_sum 'C54 H48 Cu1 N2 O4'
_cod_database_code 2001149

loop_
_space_group_symop_id
_space_group_symop_operation_xyz
1 x,y,z
2 -x+1/2,y+1/2,-z+1/2
3 -x,-y,-z
4 x+1/2,-y+1/2,z+1/2

loop_
_atom_site_label
_atom_site_fract_x
_atom_site_fract_y
_atom_site_fract_z
Cu .0 .0 .0
O(1) -.0498(2) .1510(3) .0041(3)
O(2) -.1229(2) .0441(3) .1023(4)
N .0507(2) .0395(3) .1870(4)
C(1) -.1032(2) .1397(4) .0607(5)
C(2) -.1408(2) .2630(4) .0763(5)
C(3) -.1642(2) .3184(4) -.0635(5)
C(4) -.1934(3) .4352(5) -.0726(6)
C(5) -.2168(3) .4840(5) -.1982(7)
C(6) -.2116(3) .4186(6) -.3135(7)
C(7) -.1848(3) .3051(6) -.3057(6)
C(8) -.1609(3) .2559(5) -.1823(5)
C(9) -.0868(2) .3398(4) .1643(5)
C(10) -.0575(3) .4434(5) .1183(5)
C(11) -.0054(3) .5035(6) .2022(6)
C(12) .0182(3) .4593(5) .3270(6)
C(13) -.0099(3) .3564(6) .3719(6)
C(14) -.0614(3) .2969(5) .2920(5)
C(15) -.2052(2) .2434(4) .1444(5)
C(16) -.2523(3) .1584(5) .0922(6)
C(17) -.3116(3) .1407(5) .1478(6)
C(18) -.3249(3) .2115(6) .2527(6)
C(19) -.2808(3) .3004(7) .3000(6)
C(20) -.2203(3) .3159(6) .2475(6)
C(21) .0425(2) -.0296(4) .2953(5)
C(22) .0784(3) -.0071(6) .4203(5)
C(23) .1239(3) .0878(7) .4359(6)
C(24) .1312(3) .1604(6) .3271(6)
C(25) .0942(2) .1350(5) .2027(5)
C(26) -.0066(3) -.1307(5) .2741(5)
C(27) .1022(3) .2115(5) .0841(5)
H(4) -.198 .488 .021
H(5) -.241 .576 -.207
H(6) -.229 .459 -.416
H(7) -.182 .251 -.400
H(8) -.137 .163 -.177
H(10) -.076 .480 .014
H(11) .017 .589 .167
H(12) .060 .506 .391
H(13) .010 .320 .473
H(14) -.084 .213 .331
H(16) -.243 .104 .002
H(17) -.348 .067 .110
H(18) -.372 .197 .299
H(19) -.294 .362 .382
H(20) -.183 .387 .291
H(22) .070 -.064 .509
H(23) .155 .107 .535
H(24) .167 .238 .338
H(26)1 -.025 -.174 .334
H(26)2 -.052 -.125 .218
H(26)3 .022 -.194 .212
H(27)1 .140 .291 .139
H(27)2 .052 .246 .034
H(27)3 .124 .159 .05

loop_
_geom_angle_atom_site_label_1
_geom_angle_atom_site_label_2
_geom_angle_atom_site_label_3
_geom_angle
_geom_angle_publ_flag
O(1) Cu O(2) 51.10(10) yes
O(1) Cu N 89.30(10) yes
O(2) Cu N 88.50(10) yes
Cu O(1) C(1) 112.7(3) yes
Cu O(2) C(1) 71.7(3) yes
Cu N C(21) 121.1(3) no
Cu N C(25) 119.8(3) no
C(21) N C(25) 119.2(4) no
O(1) C(1) O(2) 124.3(4) yes
O(1) C(1) C(2) 113.5(4) no
O(2) C(1) C(2) 122.1(4) no
C(1) C(2) C(3) 109.9(4) no
C(1) C(2) C(9) 102.9(3) no
C(1) C(2) C(15) 111.1(4) no
C(3) C(2) C(15) 106.9(3) no
C(9) C(2) C(15) 112.2(4) no
C(2) C(3) C(4) 119.4(4) no
C(2) C(3) C(8) 122.8(4) no
C(4) C(8) C(8) 117.7(5) no
C(3) C(4) C(5) 119.7(5) no
C(4) C(5) C(6) 120.3(5) no
C(5) C(6) C(7) 120.4(6) no
C(6 C(7) C(8) 120.0(6) no
C(3) C(8) C(7) 121.8(5) no
C(2) C(9) C(10) 123.4(4) no
C(2) C(9) C(14) 118.4(4) no
C(10) C(9) C(14) 117.9(4) no
C(9) C(10) C(11) 119.8(5) no
C(10) C(11) C(12) 120.9(6) no
C(11) C(12) C(13) 119.5(6) no
C(12) C(13) C(14) 120.6(6) no
C(9) C(14) C(13) 121.4(5) no
C(2) C(15 C(16) 119.3(4) no
C(2) C(15) C(20) 122.2(4) no
C(16) C(15) C(20) 118.1(5) no
C(15) C(16) C(17) 121.1(5) no
C(16) C(17) C(18) 119.8(5) no
C(17) C(18) C(19) 119.7(6) no
C(18) C(19 C(20) 120.7(6) no
C(15) C(20) C(19) 120.4(6) no
N C(21) C(22) 121.6(4) no
N C(21) C(26) 117.3(4) no
C(22) C(21) C(26) 121.1(5) no
C(21) C(22) C(23) 119.4(5) no
C(22) C(23) C(24) 119.3(6) no
C(23) C(24) C(25) 119.7(6) no
N C(25) C(24) 120.8(5) no
N C(25) C(27) 118.9(4) no
C(24) C(25) C(27) 120.3(5) no

loop_
_geom_bond_atom_site_label_1
_geom_bond_atom_site_label_2
_geom_bond_distance
_geom_bond_publ_flag
Cu O(1) 1.936(3) yes
Cu O(2) 2.825(4) yes
Cu N 2.048(4) yes
O(1) C(1) 1.279(5) yes
O(2) C(1) 1.215(6) yes
N C(21) 1.352(6) no
N C(25) 1.356(6) no
C(1) C(2) 1.566(6) no
C(2) C(3) 1.538(7) no
C(2) C(9) 1.544(6) no
C(2) C(15) 1.550(6) no
C(3) C(4) 1.407(7) no
C(3) C(8) 1.383(7) no
C(4) C(5) 1.387(9) no
C(5) C(6) 1.377(10) no
C(6) C(7) 1.354(9) no
C(7) C(8) 1.372(8) no
C(9) C(10) 1.387(7) no
C(9) C(14) 1.391(7) no
C(10) C(11) 1.406(8) no
C(11) C(12) 1.362(8) no
C(12) C(13) 1.365(9) no
C(13) C(14) 1.376(8) no
C(15) C(16) 1.375(7) no
C(15) C(20) 1.370(8) no
C(16) C(17) 1.388(9) no
C(17) C(18) 1.362(9) no
C(18) C(19) 1.354(9) no
C(19) C(20) 1.391(9) no
C(21) C(22) 1.375(7) no
C(21) C(26) 1.476(7) no
C(22) C(23) 1.377(9) no
C(23) C(24) 1.374(9) no
C(24) C(25) 1.385(7) no
C(25) C(27) 1.482(7) no
